data_7204691
loop_
_publ_author_name
'Chandrasekhar, Vadapalli'
'Krishnan, Venkatasubbaiah'
'Thangavelu Senthil Andavan, Gurusamy'
'Steiner, Alexander'
'Zacchini, Stefano'

_publ_section_title
;
 Cyclophosphazene supramolecular assemblies: N?H?N and C?H?N mediated
 supramolecular networks in the crystal structures of N3P3[N(Me)NH2]6
 and spiro-N3P3[O2C12H8][N(Me)NH2]4
;
_journal_issue 42
_journal_name_full CrystEngComm
_journal_page_first 245
_journal_paper_doi 10.1039/b305694e
_journal_volume 5
_journal_year 2003
_chemical_formula_sum 'C16 H28 N11 O2 P3'
_chemical_formula_weight 499.40
_chemical_name_systematic
; 
? 
;
_space_group_IT_number 14
_symmetry_cell_setting monoclinic
_symmetry_space_group_name_Hall '-P 2ybc'
_symmetry_space_group_name_H-M 'P 1 21/c 1'
_atom_sites_solution_hydrogens geom
_atom_sites_solution_primary direct
_atom_sites_solution_secondary difmap
_audit_creation_method SHELXL-97
_cell_angle_alpha 90.00
_cell_angle_beta 90.91(3)
_cell_angle_gamma 90.00
_cell_formula_units_Z 8
_cell_length_a 17.227(3)
_cell_length_b 31.187(6)
_cell_length_c 8.3154(17)
_cell_measurement_temperature 150(2)
_cell_volume 4467.0(15)
_computing_structure_refinement 'SHELXL-97 (Sheldrick, 1997)'
_computing_structure_solution 'SHELXS-97 (Sheldrick, 1990)'
_diffrn_ambient_temperature 293(2)
_diffrn_measured_fraction_theta_full 0.811
_diffrn_measured_fraction_theta_max 0.811
_diffrn_measurement_device_type 'Bruker AXS Smart Apex'
_diffrn_radiation_monochromator graphite
_diffrn_radiation_source 'fine-focus sealed tube'
_diffrn_radiation_type MoK\a
_diffrn_radiation_wavelength 0.71073
_diffrn_reflns_av_R_equivalents 0.0547
_diffrn_reflns_av_sigmaI/netI 0.1007
_diffrn_reflns_limit_h_max 17
_diffrn_reflns_limit_h_min -18
_diffrn_reflns_limit_k_max 33
_diffrn_reflns_limit_k_min -33
_diffrn_reflns_limit_l_max 8
_diffrn_reflns_limit_l_min -8
_diffrn_reflns_number 13539
_diffrn_reflns_theta_full 22.49
_diffrn_reflns_theta_max 22.49
_diffrn_reflns_theta_min 1.18
_exptl_absorpt_coefficient_mu 0.307
_exptl_absorpt_correction_T_max 1.000
_exptl_absorpt_correction_T_min 0.788
_exptl_absorpt_correction_type semi-empirical
_exptl_absorpt_process_details '(SADABS, Sheldrick 2001)'
_exptl_crystal_colour colourless
_exptl_crystal_density_diffrn 1.485
_exptl_crystal_density_method 'not measured'
_exptl_crystal_description prism
_exptl_crystal_F_000 2096
_exptl_crystal_size_max 0.5
_exptl_crystal_size_mid 0.4
_exptl_crystal_size_min 0.3
_refine_diff_density_max 0.335
_refine_diff_density_min -0.361
_refine_diff_density_rms 0.074
_refine_ls_extinction_method none
_refine_ls_goodness_of_fit_ref 0.975
_refine_ls_hydrogen_treatment mixed
_refine_ls_matrix_type full
_refine_ls_number_parameters 634
_refine_ls_number_reflns 4725
_refine_ls_number_restraints 120
_refine_ls_restrained_S_all 0.962
_refine_ls_R_factor_all 0.0799
_refine_ls_R_factor_gt 0.0591
_refine_ls_shift/su_max 0.001
_refine_ls_shift/su_mean 0.000
_refine_ls_structure_factor_coef Fsqd
_refine_ls_weighting_details 'calc w=1/[\s^2^(Fo^2^)+(0.0822P)^2^+0.0000P] where P=(Fo^2^+2Fc^2^)/3'
_refine_ls_weighting_scheme calc
_refine_ls_wR_factor_gt 0.1392
_refine_ls_wR_factor_ref 0.1559
_reflns_number_gt 3501
_reflns_number_total 4725
_reflns_threshold_expression >2sigma(I)
_cod_data_source_file b305694e.txt
_cod_data_source_block Compound_2
_cod_depositor_comments
;
The following automatic conversions were performed:
'_symmetry_cell_setting' value 'Monoclinic' changed to 'monoclinic'
according to '/home/saulius/struct/CIF-dictionaries/cif_core.dic'
dictionary named 'cif_core.dic' version 2.4.1 from 2010-06-29.

Automatic conversion script
Id: cif_fix_enum 1527 2010-12-29 10:47:43Z saulius 
;
_cod_original_cell_volume 4467.1(15)
_cod_original_sg_symbol_H-M P2(1)/c
_cod_database_code 7204691

loop_
_symmetry_equiv_pos_as_xyz
'x, y, z'
'-x, y+1/2, -z+1/2'
'-x, -y, -z'
'x, -y-1/2, z-1/2'

loop_
_atom_site_label
_atom_site_type_symbol
_atom_site_fract_x
_atom_site_fract_y
_atom_site_fract_z
_atom_site_U_iso_or_equiv
_atom_site_adp_type
_atom_site_occupancy
_atom_site_symmetry_multiplicity
_atom_site_calc_flag
_atom_site_refinement_flags
_atom_site_disorder_assembly
_atom_site_disorder_group
C1 C 0.5657(4) 0.6766(2) -0.3601(11) 0.060(2) Uani 1 1 d . . .
H1A H 0.5745 0.6876 -0.4661 0.090 Uiso 1 1 calc R . .
H1B H 0.6071 0.6856 -0.2891 0.090 Uiso 1 1 calc R . .
H1C H 0.5173 0.6874 -0.3214 0.090 Uiso 1 1 calc R . .
C2 C 0.6406(3) 0.54370(17) -0.3215(9) 0.0336(17) Uani 1 1 d . . .
H2A H 0.6824 0.5614 -0.2824 0.050 Uiso 1 1 calc R . .
H2B H 0.6319 0.5492 -0.4340 0.050 Uiso 1 1 calc R . .
H2C H 0.6539 0.5141 -0.3063 0.050 Uiso 1 1 calc R . .
C3 C 0.6679(4) 0.54590(18) 0.1232(10) 0.051(2) Uani 1 1 d . . .
H3A H 0.7110 0.5269 0.1421 0.076 Uiso 1 1 calc R . .
H3B H 0.6561 0.5470 0.0101 0.076 Uiso 1 1 calc R . .
H3C H 0.6235 0.5356 0.1798 0.076 Uiso 1 1 calc R . .
C4 C 0.6492(4) 0.71210(19) 0.1398(13) 0.065(3) Uani 1 1 d . . .
H4A H 0.6801 0.7331 0.1958 0.097 Uiso 1 1 calc R . .
H4B H 0.5985 0.7109 0.1856 0.097 Uiso 1 1 calc R . .
H4C H 0.6447 0.7198 0.0282 0.097 Uiso 1 1 calc R . .
C5 C 0.3515(3) 0.58531(16) 0.1632(8) 0.0256(15) Uani 1 1 d . . .
C6 C 0.3229(3) 0.54927(18) 0.0970(9) 0.0363(17) Uani 1 1 d . . .
H6 H 0.3561 0.5291 0.0526 0.044 Uiso 1 1 calc R . .
C7 C 0.2434(4) 0.5424(2) 0.0953(10) 0.045(2) Uani 1 1 d . . .
H7 H 0.2223 0.5184 0.0448 0.054 Uiso 1 1 calc R . .
C8 C 0.1965(4) 0.5716(2) 0.1690(10) 0.045(2) Uani 1 1 d . . .
H8 H 0.1434 0.5665 0.1735 0.054 Uiso 1 1 calc R . .
C9 C 0.2262(3) 0.6077(2) 0.2355(9) 0.0383(18) Uani 1 1 d . . .
H9 H 0.1933 0.6271 0.2853 0.046 Uiso 1 1 calc R . .
C10 C 0.3055(3) 0.61630(17) 0.2302(9) 0.0333(16) Uani 1 1 d . . .
C11 C 0.3364(3) 0.65595(18) 0.2926(8) 0.0310(15) Uani 1 1 d . . .
C12 C 0.3089(4) 0.6755(2) 0.4306(9) 0.0434(18) Uani 1 1 d . . .
H12 H 0.2688 0.6623 0.4854 0.052 Uiso 1 1 calc R . .
C13 C 0.3379(4) 0.7131(2) 0.4892(9) 0.048(2) Uani 1 1 d . . .
H13 H 0.3183 0.7250 0.5828 0.058 Uiso 1 1 calc R . .
C14 C 0.3959(4) 0.73317(19) 0.4091(10) 0.051(2) Uani 1 1 d . . .
H14 H 0.4163 0.7588 0.4481 0.061 Uiso 1 1 calc R . .
C15 C 0.4237(4) 0.71589(17) 0.2737(9) 0.0390(17) Uani 1 1 d . . .
H15 H 0.4628 0.7298 0.2181 0.047 Uiso 1 1 calc R . .
C16 C 0.3947(3) 0.67784(17) 0.2176(8) 0.0287(15) Uani 1 1 d . . .
C17 C 1.0362(4) 0.32479(19) 0.9008(10) 0.054(2) Uani 1 1 d . . .
H17A H 0.9817 0.3185 0.9024 0.081 Uiso 1 1 calc R . .
H17B H 1.0612 0.3124 0.9937 0.081 Uiso 1 1 calc R . .
H17C H 1.0583 0.3130 0.8052 0.081 Uiso 1 1 calc R . .
C18 C 1.0063(4) 0.47763(19) 0.7791(11) 0.052(2) Uani 1 1 d . . .
H18D H 1.0271 0.5058 0.7625 0.078 Uiso 1 1 calc R . .
H18E H 0.9847 0.4759 0.8846 0.078 Uiso 1 1 calc R . .
H18F H 0.9664 0.4720 0.6999 0.078 Uiso 1 1 calc R . .
C19 C 1.1370(4) 0.2819(2) 0.3310(13) 0.072(3) Uani 1 1 d . . .
H19A H 1.1497 0.2539 0.3708 0.108 Uiso 1 1 calc R . .
H19B H 1.1652 0.2873 0.2344 0.108 Uiso 1 1 calc R . .
H19C H 1.0822 0.2835 0.3081 0.108 Uiso 1 1 calc R . .
C20 C 1.1608(5) 0.4362(2) 0.3646(12) 0.067(2) Uani 1 1 d . . .
H20D H 1.1156 0.4410 0.2982 0.100 Uiso 1 1 calc R . .
H20E H 1.2037 0.4522 0.3228 0.100 Uiso 1 1 calc R . .
H20F H 1.1508 0.4455 0.4724 0.100 Uiso 1 1 calc R . .
C21 C 0.8701(3) 0.32427(18) 0.3154(8) 0.0310(15) Uani 1 1 d . . .
C22 C 0.8920(4) 0.2844(2) 0.2646(9) 0.0451(18) Uani 1 1 d . . .
H22 H 0.9296 0.2689 0.3213 0.054 Uiso 1 1 calc R . .
C23 C 0.8575(5) 0.2677(3) 0.1280(11) 0.069(3) Uani 1 1 d . . .
H23 H 0.8716 0.2406 0.0920 0.083 Uiso 1 1 calc R . .
C24 C 0.8028(6) 0.2907(3) 0.0452(11) 0.080(3) Uani 1 1 d . . .
H24 H 0.7801 0.2795 -0.0479 0.096 Uiso 1 1 calc R . .
C25 C 0.7815(5) 0.3300(3) 0.0992(10) 0.064(2) Uani 1 1 d . . .
H25 H 0.7434 0.3452 0.0430 0.077 Uiso 1 1 calc R . .
C26 C 0.8150(3) 0.3478(2) 0.2359(9) 0.0414(18) Uani 1 1 d . . .
C27 C 0.7920(4) 0.3904(2) 0.2952(8) 0.0395(18) Uani 1 1 d . . .
C28 C 0.7150(4) 0.4037(3) 0.2977(10) 0.057(2) Uani 1 1 d . . .
H28 H 0.6762 0.3858 0.2573 0.069 Uiso 1 1 calc R . .
C29 C 0.6957(5) 0.4429(3) 0.3588(13) 0.072(3) Uani 1 1 d . . .
H29 H 0.6438 0.4510 0.3632 0.086 Uiso 1 1 calc R . .
C30 C 0.7501(5) 0.4690(3) 0.4114(10) 0.062(2) Uani 1 1 d . . .
H30 H 0.7356 0.4957 0.4503 0.074 Uiso 1 1 calc R . .
C31 C 0.8280(4) 0.45844(19) 0.4115(9) 0.0444(19) Uani 1 1 d . . .
H31 H 0.8660 0.4770 0.4510 0.053 Uiso 1 1 calc R . .
C32 C 0.8460(3) 0.41909(19) 0.3501(9) 0.0340(17) Uani 1 1 d . . .
N1 N 0.4825(3) 0.60880(14) -0.1077(6) 0.0284(12) Uani 1 1 d . . .
N2 N 0.6364(3) 0.62159(14) -0.0935(7) 0.0302(13) Uani 1 1 d . . .
N3 N 0.5529(3) 0.63228(14) 0.1698(6) 0.0295(12) Uani 1 1 d . . .
N4 N 0.5630(3) 0.63001(16) -0.3656(7) 0.0411(15) Uani 1 1 d . . .
N5 N 0.5024(4) 0.6132(2) -0.4634(8) 0.0545(17) Uani 1 1 d D . .
H500 H 0.519(4) 0.617(2) -0.589(4) 0.082 Uiso 1 1 d D . .
H501 H 0.451(3) 0.625(2) -0.402(9) 0.082 Uiso 1 1 d D . .
N6 N 0.5736(3) 0.55307(15) -0.2375(7) 0.0369(14) Uani 1 1 d . . .
N7 N 0.5090(4) 0.5243(2) -0.2741(12) 0.081(3) Uani 1 1 d D . .
H700 H 0.524(5) 0.4901(11) -0.277(14) 0.122 Uiso 1 1 d D . .
H701 H 0.453(3) 0.534(3) -0.226(13) 0.122 Uiso 1 1 d D . .
N8 N 0.6880(3) 0.58906(15) 0.1808(7) 0.0354(13) Uani 1 1 d . . .
N9 N 0.6909(4) 0.58905(18) 0.3530(9) 0.0522(17) Uani 1 1 d D . .
H900 H 0.648(3) 0.6102(18) 0.407(10) 0.078 Uiso 1 1 d D . .
H901 H 0.738(3) 0.6126(19) 0.364(10) 0.078 Uiso 1 1 d D . .
N10 N 0.6860(3) 0.67051(14) 0.1542(8) 0.0419(15) Uani 1 1 d . . .
N11 N 0.7644(3) 0.67298(19) 0.1034(9) 0.0535(18) Uani 1 1 d D . .
H110 H 0.781(4) 0.6393(10) 0.093(11) 0.080 Uiso 1 1 d D . .
H111 H 0.768(5) 0.670(2) -0.028(3) 0.080 Uiso 1 1 d D . .
N12 N 0.9707(3) 0.39263(15) 0.6329(7) 0.0291(12) Uani 1 1 d . . .
N13 N 1.1228(3) 0.37522(15) 0.6408(7) 0.0331(13) Uani 1 1 d . . .
N14 N 1.0380(3) 0.35995(14) 0.3730(7) 0.0310(13) Uani 1 1 d . . .
N15 N 1.0476(3) 0.37118(15) 0.9024(7) 0.0375(14) Uani 1 1 d . . .
N16 N 0.9956(3) 0.39311(19) 1.0059(8) 0.0493(16) Uani 1 1 d D . .
H160 H 1.012(4) 0.381(2) 1.126(5) 0.074 Uiso 1 1 d D . .
H161 H 0.938(2) 0.385(2) 0.960(10) 0.074 Uiso 1 1 d D . .
N17 N 1.0681(3) 0.44594(15) 0.7642(7) 0.0383(14) Uani 1 1 d . . .
N18 N 1.1333(4) 0.45435(18) 0.8707(9) 0.0556(18) Uani 1 1 d D . .
H180 H 1.133(5) 0.436(2) 0.983(6) 0.083 Uiso 1 1 d D . .
H181 H 1.127(4) 0.4870(13) 0.826(10) 0.083 Uiso 1 1 d D . .
N19 N 1.1569(3) 0.31232(18) 0.4457(9) 0.0559(18) Uani 1 1 d . . .
N20 N 1.2373(5) 0.3086(3) 0.4949(12) 0.094(3) Uani 1 1 d D . .
H200 H 1.237(7) 0.309(4) 0.626(3) 0.142 Uiso 1 1 d D . .
H201 H 1.264(6) 0.333(3) 0.418(12) 0.142 Uiso 1 1 d D . .
N21 N 1.1790(3) 0.39256(18) 0.3651(8) 0.0467(15) Uani 1 1 d . . .
N22 N 1.1953(4) 0.3767(2) 0.2101(9) 0.070(2) Uani 1 1 d D . .
H220 H 1.178(5) 0.4088(15) 0.170(12) 0.105 Uiso 1 1 d D . .
H221 H 1.253(3) 0.382(3) 0.160(11) 0.105 Uiso 1 1 d D . .
O1 O 0.4320(2) 0.58964(11) 0.1764(5) 0.0239(9) Uani 1 1 d . . .
O2 O 0.4205(2) 0.66281(10) 0.0701(5) 0.0267(10) Uani 1 1 d . . .
O3 O 0.9002(2) 0.33869(11) 0.4603(5) 0.0279(10) Uani 1 1 d . . .
O4 O 0.9248(2) 0.40876(10) 0.3411(5) 0.0264(10) Uani 1 1 d . . .
P1 P 0.47773(8) 0.62268(4) 0.0702(2) 0.0240(4) Uani 1 1 d . . .
P2 P 0.56389(9) 0.60414(5) -0.1931(2) 0.0284(4) Uani 1 1 d . . .
P3 P 0.63656(9) 0.62841(5) 0.0924(2) 0.0318(5) Uani 1 1 d . . .
P4 P 0.96397(8) 0.37562(4) 0.4584(2) 0.0256(4) Uani 1 1 d . . .
P5 P 1.05113(9) 0.39564(5) 0.7270(2) 0.0299(4) Uani 1 1 d . . .
P6 P 1.12059(9) 0.36081(5) 0.4598(2) 0.0336(5) Uani 1 1 d . . .

loop_
_atom_site_aniso_label
_atom_site_aniso_U_11
_atom_site_aniso_U_22
_atom_site_aniso_U_33
_atom_site_aniso_U_23
_atom_site_aniso_U_13
_atom_site_aniso_U_12
C1 0.063(5) 0.052(4) 0.066(6) 0.016(4) 0.012(5) 0.006(4)
C2 0.029(3) 0.028(3) 0.045(5) 0.004(3) 0.016(3) 0.015(3)
C3 0.058(5) 0.029(3) 0.064(6) 0.004(4) -0.024(4) -0.001(3)
C4 0.042(4) 0.039(4) 0.113(8) 0.006(5) -0.005(5) -0.006(3)
C5 0.023(3) 0.023(3) 0.030(4) 0.010(3) -0.001(3) 0.000(3)
C6 0.030(4) 0.031(3) 0.048(5) 0.006(3) 0.002(3) -0.002(3)
C7 0.034(4) 0.039(4) 0.062(6) 0.009(4) -0.004(4) -0.015(3)
C8 0.021(3) 0.043(4) 0.071(6) 0.016(4) 0.007(4) -0.003(3)
C9 0.023(3) 0.043(4) 0.049(5) 0.019(4) 0.009(3) 0.006(3)
C10 0.029(3) 0.030(3) 0.041(4) 0.014(3) 0.011(3) 0.002(3)
C11 0.027(3) 0.036(3) 0.030(4) 0.006(3) 0.004(3) 0.014(3)
C12 0.045(4) 0.047(4) 0.039(4) 0.007(4) 0.018(4) 0.015(3)
C13 0.067(5) 0.040(4) 0.039(5) -0.008(4) 0.013(4) 0.022(4)
C14 0.071(5) 0.033(3) 0.049(5) -0.005(4) -0.001(4) 0.015(3)
C15 0.048(4) 0.026(3) 0.042(5) -0.002(3) 0.001(4) 0.007(3)
C16 0.027(3) 0.027(3) 0.032(4) 0.000(3) 0.003(3) 0.013(3)
C17 0.053(4) 0.050(4) 0.060(6) 0.015(4) 0.002(4) 0.002(3)
C18 0.048(4) 0.043(4) 0.065(6) -0.017(4) 0.002(4) 0.000(3)
C19 0.061(5) 0.043(4) 0.111(9) -0.009(5) -0.016(5) 0.009(4)
C20 0.054(5) 0.083(6) 0.064(6) 0.016(5) 0.003(5) -0.023(5)
C21 0.032(3) 0.038(3) 0.022(4) 0.003(3) -0.006(3) -0.012(3)
C22 0.061(4) 0.040(4) 0.034(5) -0.007(3) 0.007(4) -0.018(3)
C23 0.107(7) 0.061(5) 0.040(5) -0.017(5) 0.016(6) -0.042(5)
C24 0.113(8) 0.102(7) 0.025(5) 0.003(5) -0.015(6) -0.066(7)
C25 0.062(5) 0.088(6) 0.042(5) 0.017(5) -0.020(4) -0.043(5)
C26 0.029(4) 0.053(4) 0.042(5) 0.015(4) -0.006(4) -0.022(3)
C27 0.029(4) 0.055(4) 0.034(4) 0.025(4) -0.006(3) -0.004(3)
C28 0.022(4) 0.086(6) 0.064(6) 0.049(5) -0.008(4) -0.001(4)
C29 0.037(5) 0.093(6) 0.087(7) 0.059(6) 0.013(5) 0.033(5)
C30 0.055(5) 0.078(6) 0.053(6) 0.023(5) 0.010(5) 0.036(5)
C31 0.044(4) 0.040(3) 0.050(5) 0.011(4) 0.006(4) 0.018(3)
C32 0.019(3) 0.045(4) 0.039(4) 0.019(3) 0.000(3) 0.004(3)
N1 0.022(3) 0.032(2) 0.031(3) 0.006(2) 0.002(2) 0.004(2)
N2 0.017(3) 0.032(2) 0.042(4) 0.002(3) 0.003(3) -0.002(2)
N3 0.025(3) 0.031(2) 0.033(3) -0.003(2) 0.000(3) -0.001(2)
N4 0.030(3) 0.053(3) 0.040(4) 0.005(3) 0.003(3) 0.007(3)
N5 0.043(4) 0.082(4) 0.039(4) 0.012(4) -0.002(3) 0.014(3)
N6 0.026(3) 0.042(3) 0.043(4) -0.010(3) -0.003(3) 0.007(2)
N7 0.055(4) 0.066(4) 0.122(8) -0.030(5) -0.011(5) -0.001(4)
N8 0.027(3) 0.039(3) 0.040(4) -0.002(3) -0.001(3) -0.003(2)
N9 0.054(4) 0.045(3) 0.057(5) 0.007(3) -0.006(4) 0.002(3)
N10 0.034(3) 0.031(3) 0.060(4) 0.000(3) 0.000(3) -0.004(2)
N11 0.031(3) 0.048(3) 0.082(5) 0.002(4) 0.003(3) -0.013(3)
N12 0.013(2) 0.042(3) 0.032(3) -0.003(3) 0.000(2) 0.003(2)
N13 0.015(3) 0.050(3) 0.035(4) 0.000(3) -0.002(2) 0.007(2)
N14 0.019(3) 0.037(3) 0.037(3) -0.005(3) 0.001(3) 0.005(2)
N15 0.031(3) 0.049(3) 0.032(3) -0.004(3) -0.003(3) 0.002(2)
N16 0.048(4) 0.065(4) 0.035(4) 0.000(3) 0.009(3) 0.010(3)
N17 0.028(3) 0.043(3) 0.044(4) -0.011(3) 0.002(3) -0.006(2)
N18 0.051(4) 0.049(3) 0.067(5) -0.012(3) -0.017(4) -0.019(3)
N19 0.042(3) 0.058(3) 0.068(5) -0.023(4) -0.022(3) 0.027(3)
N20 0.066(5) 0.099(6) 0.116(9) -0.058(6) -0.051(5) 0.050(4)
N21 0.034(3) 0.061(4) 0.045(4) -0.007(3) -0.002(3) 0.001(3)
N22 0.055(4) 0.104(5) 0.053(5) -0.023(5) 0.020(4) -0.008(4)
O1 0.018(2) 0.0247(18) 0.029(3) 0.0046(18) 0.0015(19) -0.0003(15)
O2 0.024(2) 0.0198(18) 0.036(3) 0.0058(19) 0.006(2) 0.0004(16)
O3 0.027(2) 0.0254(19) 0.031(3) -0.002(2) -0.004(2) -0.0004(17)
O4 0.015(2) 0.0247(18) 0.039(3) 0.0024(19) 0.0004(19) 0.0002(15)
P1 0.0188(8) 0.0225(7) 0.0308(10) -0.0004(7) 0.0021(7) 0.0004(6)
P2 0.0205(8) 0.0338(8) 0.0311(10) -0.0018(8) 0.0034(8) 0.0027(7)
P3 0.0200(8) 0.0352(9) 0.0402(12) -0.0041(8) 0.0011(8) -0.0053(7)
P4 0.0180(8) 0.0288(8) 0.0301(10) -0.0036(8) 0.0000(7) 0.0030(6)
P5 0.0210(8) 0.0373(9) 0.0314(10) -0.0058(8) -0.0007(8) -0.0002(7)
P6 0.0189(8) 0.0438(9) 0.0381(11) -0.0088(9) -0.0022(8) 0.0065(7)

loop_
_atom_type_symbol
_atom_type_description
_atom_type_scat_dispersion_real
_atom_type_scat_dispersion_imag
_atom_type_scat_source
C C 0.0033 0.0016 'International Tables Vol C Tables 4.2.6.8 and 6.1.1.4'
H H 0.0000 0.0000 'International Tables Vol C Tables 4.2.6.8 and 6.1.1.4'
N N 0.0061 0.0033 'International Tables Vol C Tables 4.2.6.8 and 6.1.1.4'
O O 0.0106 0.0060 'International Tables Vol C Tables 4.2.6.8 and 6.1.1.4'
P P 0.1023 0.0942 'International Tables Vol C Tables 4.2.6.8 and 6.1.1.4'

loop_
_geom_angle_atom_site_label_1
_geom_angle_atom_site_label_2
_geom_angle_atom_site_label_3
_geom_angle
_geom_angle_site_symmetry_1
_geom_angle_site_symmetry_3
_geom_angle_publ_flag
C6 C5 C10 123.1(5) . . ?
C6 C5 O1 118.1(5) . . ?
C10 C5 O1 118.6(5) . . ?
C5 C6 C7 119.3(6) . . ?
C8 C7 C6 118.9(7) . . ?
C9 C8 C7 121.0(6) . . ?
C8 C9 C10 120.8(6) . . ?
C5 C10 C9 116.7(6) . . ?
C5 C10 C11 122.5(5) . . ?
C9 C10 C11 120.7(5) . . ?
C16 C11 C12 114.8(6) . . ?
C16 C11 C10 122.2(6) . . ?
C12 C11 C10 123.0(6) . . ?
C13 C12 C11 123.1(6) . . ?
C12 C13 C14 119.2(7) . . ?
C15 C14 C13 120.0(7) . . ?
C14 C15 C16 120.1(7) . . ?
C15 C16 C11 122.9(6) . . ?
C15 C16 O2 118.2(5) . . ?
C11 C16 O2 118.6(5) . . ?
C26 C21 C22 122.3(7) . . ?
C26 C21 O3 119.8(6) . . ?
C22 C21 O3 117.6(6) . . ?
C21 C22 C23 118.7(8) . . ?
C24 C23 C22 120.3(8) . . ?
C25 C24 C23 119.7(8) . . ?
C24 C25 C26 121.6(9) . . ?
C21 C26 C25 117.3(7) . . ?
C21 C26 C27 120.8(6) . . ?
C25 C26 C27 121.8(7) . . ?
C32 C27 C28 116.4(6) . . ?
C32 C27 C26 121.2(5) . . ?
C28 C27 C26 122.5(7) . . ?
C29 C28 C27 120.7(8) . . ?
C30 C29 C28 120.2(7) . . ?
C29 C30 C31 122.8(8) . . ?
C32 C31 C30 116.1(7) . . ?
C27 C32 C31 123.9(6) . . ?
C27 C32 O4 119.2(5) . . ?
C31 C32 O4 116.9(6) . . ?
P1 N1 P2 121.0(3) . . ?
P3 N2 P2 123.7(3) . . ?
P1 N3 P3 121.4(3) . . ?
N5 N4 C1 114.3(6) . . ?
N5 N4 P2 108.5(4) . . ?
C1 N4 P2 117.5(5) . . ?
C2 N6 N7 113.7(5) . . ?
C2 N6 P2 113.9(4) . . ?
N7 N6 P2 124.3(4) . . ?
N9 N8 C3 109.3(5) . . ?
N9 N8 P3 116.6(4) . . ?
C3 N8 P3 114.1(4) . . ?
N11 N10 C4 110.1(5) . . ?
N11 N10 P3 116.1(4) . . ?
C4 N10 P3 117.8(5) . . ?
P4 N12 P5 122.4(3) . . ?
P6 N13 P5 123.0(3) . . ?
P4 N14 P6 121.7(4) . . ?
N16 N15 C17 113.3(5) . . ?
N16 N15 P5 110.1(4) . . ?
C17 N15 P5 117.2(5) . . ?
N18 N17 C18 112.7(5) . . ?
N18 N17 P5 115.4(4) . . ?
C18 N17 P5 122.7(4) . . ?
C19 N19 N20 111.6(6) . . ?
C19 N19 P6 126.1(5) . . ?
N20 N19 P6 114.8(5) . . ?
C20 N21 N22 112.7(7) . . ?
C20 N21 P6 117.1(5) . . ?
N22 N21 P6 111.3(5) . . ?
C5 O1 P1 121.6(4) . . ?
C16 O2 P1 118.1(4) . . ?
C21 O3 P4 118.5(4) . . ?
C32 O4 P4 121.8(4) . . ?
N1 P1 N3 120.5(3) . . ?
N1 P1 O1 112.8(2) . . ?
N3 P1 O1 104.3(2) . . ?
N1 P1 O2 105.2(3) . . ?
N3 P1 O2 111.0(2) . . ?
O1 P1 O2 101.49(19) . . ?
N2 P2 N1 115.4(3) . . ?
N2 P2 N6 111.6(3) . . ?
N1 P2 N6 106.4(2) . . ?
N2 P2 N4 106.5(3) . . ?
N1 P2 N4 110.4(3) . . ?
N6 P2 N4 106.2(3) . . ?
N2 P3 N3 115.0(3) . . ?
N2 P3 N10 114.3(3) . . ?
N3 P3 N10 106.3(3) . . ?
N2 P3 N8 109.1(3) . . ?
N3 P3 N8 110.7(3) . . ?
N10 P3 N8 100.4(3) . . ?
N12 P4 N14 119.2(3) . . ?
N12 P4 O4 112.5(2) . . ?
N14 P4 O4 105.8(3) . . ?
N12 P4 O3 106.3(2) . . ?
N14 P4 O3 110.5(2) . . ?
O4 P4 O3 101.1(2) . . ?
N13 P5 N12 116.0(3) . . ?
N13 P5 N17 109.7(3) . . ?
N12 P5 N17 107.7(3) . . ?
N13 P5 N15 104.9(3) . . ?
N12 P5 N15 111.4(3) . . ?
N17 P5 N15 106.7(3) . . ?
N13 P6 N14 116.7(3) . . ?
N13 P6 N21 106.5(3) . . ?
N14 P6 N21 110.4(3) . . ?
N13 P6 N19 109.2(3) . . ?
N14 P6 N19 107.0(3) . . ?
N21 P6 N19 106.7(3) . . ?

loop_
_geom_bond_atom_site_label_1
_geom_bond_atom_site_label_2
_geom_bond_distance
_geom_bond_site_symmetry_2
_geom_bond_publ_flag
C1 N4 1.455(8) . ?
C2 N6 1.390(7) . ?
C3 N8 1.468(8) . ?
C4 N10 1.448(8) . ?
C5 C6 1.342(8) . ?
C5 C10 1.373(8) . ?
C5 O1 1.397(6) . ?
C6 C7 1.386(8) . ?
C7 C8 1.368(9) . ?
C8 C9 1.352(9) . ?
C9 C10 1.394(8) . ?
C10 C11 1.440(9) . ?
C11 C16 1.373(8) . ?
C11 C12 1.389(9) . ?
C12 C13 1.362(9) . ?
C13 C14 1.362(9) . ?
C14 C15 1.343(10) . ?
C15 C16 1.367(8) . ?
C16 O2 1.392(7) . ?
C17 N15 1.460(8) . ?
C18 N17 1.460(7) . ?
C19 N19 1.384(10) . ?
C20 N21 1.397(9) . ?
C21 C26 1.363(9) . ?
C21 C22 1.369(9) . ?
C21 O3 1.379(8) . ?
C22 C23 1.376(11) . ?
C23 C24 1.362(12) . ?
C24 C25 1.358(12) . ?
C25 C26 1.384(11) . ?
C26 C27 1.471(9) . ?
C27 C32 1.365(9) . ?
C27 C28 1.391(9) . ?
C28 C29 1.367(12) . ?
C29 C30 1.311(12) . ?
C30 C31 1.382(9) . ?
C31 C32 1.367(9) . ?
C32 O4 1.399(6) . ?
N1 P1 1.545(6) . ?
N1 P2 1.589(5) . ?
N2 P3 1.560(6) . ?
N2 P2 1.584(5) . ?
N3 P1 1.555(5) . ?
N3 P3 1.593(5) . ?
N4 N5 1.413(8) . ?
N4 P2 1.645(6) . ?
N6 N7 1.458(8) . ?
N6 P2 1.644(5) . ?
N8 N9 1.432(9) . ?
N8 P3 1.677(5) . ?
N10 N11 1.424(8) . ?
N10 P3 1.643(5) . ?
N12 P4 1.547(5) . ?
N12 P5 1.583(5) . ?
N13 P6 1.571(6) . ?
N13 P5 1.572(5) . ?
N14 P4 1.548(5) . ?
N14 P6 1.586(5) . ?
N15 N16 1.426(7) . ?
N15 P5 1.648(6) . ?
N17 N18 1.443(8) . ?
N17 P5 1.625(5) . ?
N19 N20 1.441(9) . ?
N19 P6 1.641(5) . ?
N21 N22 1.413(9) . ?
N21 P6 1.624(6) . ?
O1 P1 1.576(4) . ?
O2 P1 1.593(4) . ?
O3 P4 1.592(4) . ?
O4 P4 1.567(4) . ?

loop_
_geom_torsion_atom_site_label_1
_geom_torsion_atom_site_label_2
_geom_torsion_atom_site_label_3
_geom_torsion_atom_site_label_4
_geom_torsion
_geom_torsion_site_symmetry_1
_geom_torsion_site_symmetry_2
_geom_torsion_site_symmetry_3
_geom_torsion_site_symmetry_4
_geom_torsion_publ_flag
C10 C5 C6 C7 -0.1(10) . . . . ?
O1 C5 C6 C7 174.3(6) . . . . ?
C5 C6 C7 C8 -3.5(11) . . . . ?
C6 C7 C8 C9 3.4(11) . . . . ?
C7 C8 C9 C10 0.2(11) . . . . ?
C6 C5 C10 C9 3.7(10) . . . . ?
O1 C5 C10 C9 -170.8(6) . . . . ?
C6 C5 C10 C11 -176.3(6) . . . . ?
O1 C5 C10 C11 9.2(10) . . . . ?
C8 C9 C10 C5 -3.7(10) . . . . ?
C8 C9 C10 C11 176.3(6) . . . . ?
C5 C10 C11 C16 39.4(10) . . . . ?
C9 C10 C11 C16 -140.6(7) . . . . ?
C5 C10 C11 C12 -142.0(7) . . . . ?
C9 C10 C11 C12 38.0(10) . . . . ?
C16 C11 C12 C13 -1.0(10) . . . . ?
C10 C11 C12 C13 -179.6(6) . . . . ?
C11 C12 C13 C14 0.8(11) . . . . ?
C12 C13 C14 C15 0.2(11) . . . . ?
C13 C14 C15 C16 -1.1(11) . . . . ?
C14 C15 C16 C11 0.9(10) . . . . ?
C14 C15 C16 O2 174.8(6) . . . . ?
C12 C11 C16 C15 0.1(9) . . . . ?
C10 C11 C16 C15 178.8(6) . . . . ?
C12 C11 C16 O2 -173.8(5) . . . . ?
C10 C11 C16 O2 4.9(9) . . . . ?
C26 C21 C22 C23 0.4(9) . . . . ?
O3 C21 C22 C23 174.2(6) . . . . ?
C21 C22 C23 C24 0.2(11) . . . . ?
C22 C23 C24 C25 -0.9(12) . . . . ?
C23 C24 C25 C26 1.1(12) . . . . ?
C22 C21 C26 C25 -0.3(9) . . . . ?
O3 C21 C26 C25 -173.9(6) . . . . ?
C22 C21 C26 C27 179.1(6) . . . . ?
O3 C21 C26 C27 5.4(8) . . . . ?
C24 C25 C26 C21 -0.5(10) . . . . ?
C24 C25 C26 C27 -179.8(7) . . . . ?
C21 C26 C27 C32 42.8(9) . . . . ?
C25 C26 C27 C32 -137.9(7) . . . . ?
C21 C26 C27 C28 -137.7(7) . . . . ?
C25 C26 C27 C28 41.6(10) . . . . ?
C32 C27 C28 C29 -2.7(11) . . . . ?
C26 C27 C28 C29 177.7(7) . . . . ?
C27 C28 C29 C30 2.2(13) . . . . ?
C28 C29 C30 C31 -1.4(14) . . . . ?
C29 C30 C31 C32 1.2(12) . . . . ?
C28 C27 C32 C31 2.7(11) . . . . ?
C26 C27 C32 C31 -177.8(7) . . . . ?
C28 C27 C32 O4 -175.9(6) . . . . ?
C26 C27 C32 O4 3.7(10) . . . . ?
C30 C31 C32 C27 -1.9(11) . . . . ?
C30 C31 C32 O4 176.7(6) . . . . ?
C6 C5 O1 P1 109.8(5) . . . . ?
C10 C5 O1 P1 -75.5(7) . . . . ?
C15 C16 O2 P1 107.7(5) . . . . ?
C11 C16 O2 P1 -78.1(6) . . . . ?
C26 C21 O3 P4 -78.2(6) . . . . ?
C22 C21 O3 P4 107.9(5) . . . . ?
C27 C32 O4 P4 -74.5(7) . . . . ?
C31 C32 O4 P4 106.8(6) . . . . ?
P2 N1 P1 N3 -0.2(4) . . . . ?
P2 N1 P1 O1 -124.2(3) . . . . ?
P2 N1 P1 O2 126.1(3) . . . . ?
P3 N3 P1 N1 0.3(4) . . . . ?
P3 N3 P1 O1 128.3(3) . . . . ?
P3 N3 P1 O2 -123.2(3) . . . . ?
C5 O1 P1 N1 -72.3(5) . . . . ?
C5 O1 P1 N3 155.1(4) . . . . ?
C5 O1 P1 O2 39.7(5) . . . . ?
C16 O2 P1 N1 169.4(4) . . . . ?
C16 O2 P1 N3 -58.7(4) . . . . ?
C16 O2 P1 O1 51.7(4) . . . . ?
P3 N2 P2 N1 20.3(4) . . . . ?
P3 N2 P2 N6 -101.3(4) . . . . ?
P3 N2 P2 N4 143.2(3) . . . . ?
P1 N1 P2 N2 -9.3(4) . . . . ?
P1 N1 P2 N6 115.0(4) . . . . ?
P1 N1 P2 N4 -130.1(3) . . . . ?
C2 N6 P2 N2 -56.6(6) . . . . ?
N7 N6 P2 N2 156.8(6) . . . . ?
C2 N6 P2 N1 176.7(5) . . . . ?
N7 N6 P2 N1 30.1(7) . . . . ?
C2 N6 P2 N4 59.1(5) . . . . ?
N7 N6 P2 N4 -87.6(7) . . . . ?
N5 N4 P2 N2 175.8(4) . . . . ?
C1 N4 P2 N2 -52.6(5) . . . . ?
N5 N4 P2 N1 -58.3(5) . . . . ?
C1 N4 P2 N1 73.3(6) . . . . ?
N5 N4 P2 N6 56.7(4) . . . . ?
C1 N4 P2 N6 -171.7(5) . . . . ?
P2 N2 P3 N3 -20.1(4) . . . . ?
P2 N2 P3 N10 -143.6(3) . . . . ?
P2 N2 P3 N8 105.0(4) . . . . ?
P1 N3 P3 N2 9.2(4) . . . . ?
P1 N3 P3 N10 136.8(3) . . . . ?
P1 N3 P3 N8 -115.0(4) . . . . ?
N11 N10 P3 N2 -54.1(6) . . . . ?
C4 N10 P3 N2 79.5(6) . . . . ?
N11 N10 P3 N3 177.9(5) . . . . ?
C4 N10 P3 N3 -48.5(7) . . . . ?
N11 N10 P3 N8 62.6(6) . . . . ?
C4 N10 P3 N8 -163.8(6) . . . . ?
N9 N8 P3 N2 -176.8(4) . . . . ?
C3 N8 P3 N2 -47.9(5) . . . . ?
N9 N8 P3 N3 -49.3(5) . . . . ?
C3 N8 P3 N3 79.6(5) . . . . ?
N9 N8 P3 N10 62.7(5) . . . . ?
C3 N8 P3 N10 -168.4(5) . . . . ?
P5 N12 P4 N14 1.4(5) . . . . ?
P5 N12 P4 O4 -123.3(3) . . . . ?
P5 N12 P4 O3 126.9(3) . . . . ?
P6 N14 P4 N12 0.1(5) . . . . ?
P6 N14 P4 O4 128.0(3) . . . . ?
P6 N14 P4 O3 -123.4(3) . . . . ?
C32 O4 P4 N12 -69.7(5) . . . . ?
C32 O4 P4 N14 158.5(5) . . . . ?
C32 O4 P4 O3 43.3(5) . . . . ?
C21 O3 P4 N12 166.0(4) . . . . ?
C21 O3 P4 N14 -63.3(5) . . . . ?
C21 O3 P4 O4 48.4(4) . . . . ?
P6 N13 P5 N12 11.9(5) . . . . ?
P6 N13 P5 N17 -110.5(4) . . . . ?
P6 N13 P5 N15 135.2(4) . . . . ?
P4 N12 P5 N13 -7.0(5) . . . . ?
P4 N12 P5 N17 116.4(4) . . . . ?
P4 N12 P5 N15 -126.9(4) . . . . ?
N18 N17 P5 N13 -61.9(6) . . . . ?
C18 N17 P5 N13 153.7(6) . . . . ?
N18 N17 P5 N12 170.9(4) . . . . ?
C18 N17 P5 N12 26.5(7) . . . . ?
N18 N17 P5 N15 51.2(5) . . . . ?
C18 N17 P5 N15 -93.2(6) . . . . ?
N16 N15 P5 N13 167.5(4) . . . . ?
C17 N15 P5 N13 -61.0(5) . . . . ?
N16 N15 P5 N12 -66.2(5) . . . . ?
C17 N15 P5 N12 65.3(5) . . . . ?
N16 N15 P5 N17 51.1(5) . . . . ?
C17 N15 P5 N17 -177.4(5) . . . . ?
P5 N13 P6 N14 -10.6(5) . . . . ?
P5 N13 P6 N21 113.2(4) . . . . ?
P5 N13 P6 N19 -132.0(4) . . . . ?
P4 N14 P6 N13 4.3(5) . . . . ?
P4 N14 P6 N21 -117.5(4) . . . . ?
P4 N14 P6 N19 126.8(4) . . . . ?
C20 N21 P6 N13 -61.8(7) . . . . ?
N22 N21 P6 N13 166.6(5) . . . . ?
C20 N21 P6 N14 65.7(7) . . . . ?
N22 N21 P6 N14 -65.8(5) . . . . ?
C20 N21 P6 N19 -178.3(6) . . . . ?
N22 N21 P6 N19 50.1(6) . . . . ?
C19 N19 P6 N13 150.6(7) . . . . ?
N20 N19 P6 N13 -62.6(7) . . . . ?
C19 N19 P6 N14 23.5(8) . . . . ?
N20 N19 P6 N14 170.3(7) . . . . ?
C19 N19 P6 N21 -94.7(7) . . . . ?
N20 N19 P6 N21 52.2(8) . . . . ?
